data_8000519
loop_
_publ_author_name
'Okayasu, Yoshinori'
'Yuasa, Junpei'

_publ_section_title
;
 Structure Determination of Europium Complexes in Solution Using
 Crystal-Field Splitting of the Narrow <i>f</i>-<i>f</i> Emission Lines.
;
_journal_name_full 'The journal of physical chemistry letters'
_journal_page_first 6867
_journal_page_last 6874
_journal_paper_doi 10.1021/acs.jpclett.1c01885
_journal_year 2021
_chemical_absolute_configuration rm
_chemical_formula_sum 'C56 H43 Eu F9 N3 O11'
_chemical_formula_weight 1256.89
_space_group_crystal_system triclinic
_space_group_IT_number 1
_space_group_name_Hall 'P 1'
_space_group_name_H-M_alt 'P 1'
_atom_sites_solution_hydrogens geom
_audit_creation_method SHELXL-2016/6
_cell_angle_alpha 100.881(10)
_cell_angle_beta 109.334(9)
_cell_angle_gamma 97.095(12)
_cell_formula_units_Z 1
_cell_length_a 10.396(7)
_cell_length_b 11.164(7)
_cell_length_c 12.730(8)
_cell_measurement_reflns_used 525
_cell_measurement_temperature 100(2)
_cell_measurement_theta_max 27.1756
_cell_measurement_theta_min 1.7740
_cell_volume 1341.2(15)
_computing_structure_refinement 'SHELXL-2016/6 (Sheldrick, 2016)'
_computing_structure_solution 'SHELXT 2014/5 (Sheldrick, 2014)'
_diffrn_ambient_temperature 100(2)
_diffrn_measured_fraction_theta_full 0.975
_diffrn_measured_fraction_theta_max 0.865
_diffrn_measurement_device_type 'Bruker APEX-II CCD'
_diffrn_measurement_method '\f and \w scans'
_diffrn_radiation_type MoK\a
_diffrn_radiation_wavelength 0.71073
_diffrn_reflns_av_R_equivalents 0.0146
_diffrn_reflns_av_unetI/netI 0.0637
_diffrn_reflns_Laue_measured_fraction_full 0.975
_diffrn_reflns_Laue_measured_fraction_max 0.865
_diffrn_reflns_limit_h_max 13
_diffrn_reflns_limit_h_min -13
_diffrn_reflns_limit_k_max 14
_diffrn_reflns_limit_k_min -14
_diffrn_reflns_limit_l_max 11
_diffrn_reflns_limit_l_min -16
_diffrn_reflns_number 7467
_diffrn_reflns_point_group_measured_fraction_full 0.560
_diffrn_reflns_point_group_measured_fraction_max 0.486
_diffrn_reflns_theta_full 25.242
_diffrn_reflns_theta_max 28.312
_diffrn_reflns_theta_min 1.749
_exptl_absorpt_coefficient_mu 1.264
_exptl_absorpt_correction_T_max 0.7457
_exptl_absorpt_correction_T_min 0.6410
_exptl_absorpt_correction_type multi-scan
_exptl_absorpt_process_details
;
 SADABS 2016/2: Krause, L., Herbst-Irmer, R., Sheldrick G.M. & Stalke D.,
 J. Appl. Cryst. 48 (2015) 3-10
;
_exptl_crystal_colour Colorless
_exptl_crystal_density_diffrn 1.556
_exptl_crystal_description Plate
_exptl_crystal_F_000 632
_refine_diff_density_max 0.857
_refine_diff_density_min -0.657
_refine_diff_density_rms 0.073
_refine_ls_abs_structure_details
;
 Classical Flack method preferred over Parsons because s.u. lower.
;
_refine_ls_abs_structure_Flack 0.004(6)
_refine_ls_extinction_method none
_refine_ls_goodness_of_fit_ref 0.893
_refine_ls_hydrogen_treatment constr
_refine_ls_matrix_type full
_refine_ls_number_parameters 722
_refine_ls_number_reflns 6469
_refine_ls_number_restraints 27
_refine_ls_restrained_S_all 0.912
_refine_ls_R_factor_all 0.0233
_refine_ls_R_factor_gt 0.0232
_refine_ls_shift/su_max 0.003
_refine_ls_shift/su_mean 0.000
_refine_ls_structure_factor_coef Fsqd
_refine_ls_weighting_details 'w=1/[\s^2^(Fo^2^)] where P=(Fo^2^+2Fc^2^)/3'
_refine_ls_weighting_scheme calc
_refine_ls_wR_factor_gt 0.0504
_refine_ls_wR_factor_ref 0.0504
_reflns_Friedel_coverage 0.124
_reflns_Friedel_fraction_full 0.145
_reflns_Friedel_fraction_max 0.107
_reflns_number_gt 6449
_reflns_number_total 6469
_reflns_threshold_expression 'I > 2\s(I)'
_cod_data_source_file jz1c01885_si_009.cif
_cod_data_source_block PhEuOMe_0m_b
_cod_database_code 8000519
_shelx_shelxl_version_number 2016/6
_shelx_space_group_comment
;
The symmetry employed for this shelxl refinement is uniquely defined
by the following loop, which should always be used as a source of
symmetry information in preference to the above space-group names.
They are only intended as comments.
;

loop_
_space_group_symop_operation_xyz
'x, y, z'

loop_
_atom_site_label
_atom_site_type_symbol
_atom_site_fract_x
_atom_site_fract_y
_atom_site_fract_z
_atom_site_U_iso_or_equiv
_atom_site_adp_type
_atom_site_occupancy
_atom_site_site_symmetry_order
_atom_site_calc_flag
_atom_site_refinement_flags_posn
_atom_site_refinement_flags_adp
_atom_site_refinement_flags_occupancy
_atom_site_disorder_assembly
_atom_site_disorder_group
F23A F 0.9028(8) 0.5568(7) 0.6142(8) 0.0652(13) Uani 0.574(5) 1 d D U P A 1
F23B F 0.8480(12) 0.7161(9) 0.7015(9) 0.0652(13) Uani 0.574(5) 1 d D U P A 1
F23C F 0.8958(7) 0.5578(6) 0.7765(7) 0.0652(13) Uani 0.574(5) 1 d D U P A 1
F23D F 0.9295(9) 0.5460(9) 0.6830(12) 0.0652(13) Uani 0.426(5) 1 d D . P A 2
F23E F 0.8496(17) 0.7082(13) 0.6628(13) 0.0652(13) Uani 0.426(5) 1 d D . P A 2
F23F F 0.8484(9) 0.6163(8) 0.8028(9) 0.0652(13) Uani 0.426(5) 1 d D . P A 2
Eu1 Eu 0.47001(2) 0.23433(2) 0.53095(2) 0.01145(5) Uani 1 1 d . . . . .
O11 O 0.0686(4) 0.8628(3) 0.3991(4) 0.0265(10) Uani 1 1 d . . . . .
F12C F 0.8718(3) 0.0116(3) 0.6125(3) 0.0366(8) Uani 1 1 d . . . . .
F1A F 0.4308(3) -0.1581(2) 0.2215(3) 0.0392(8) Uani 1 1 d . . . . .
O2 O 0.3808(3) 0.4431(3) 0.8532(2) 0.0224(7) Uani 1 1 d . . . . .
C45 C -0.0200(6) 0.2884(5) 0.5927(5) 0.0214(13) Uani 1 1 d . . . . .
H45 H -0.104979 0.299376 0.602349 0.026 Uiso 1 1 calc R U . . .
N3 N 0.4792(4) 0.3393(3) 0.7384(3) 0.0149(8) Uani 1 1 d . . . . .
O5 O 0.8313(4) 0.6361(3) 0.1514(3) 0.0333(9) Uani 1 1 d . . . . .
N2 N 0.2289(4) 0.2532(3) 0.5656(3) 0.0137(7) Uani 1 1 d . . . . .
O7 O 0.3947(3) 0.0683(2) 0.6050(2) 0.0157(6) Uani 1 1 d . . . . .
C40 C 0.1995(5) 0.0826(4) 0.2354(3) 0.0193(10) Uani 1 1 d . . . . .
H40 H 0.261082 0.022305 0.226851 0.023 Uiso 1 1 calc R U . . .
F1C F 0.6214(3) -0.1465(2) 0.3621(3) 0.0320(7) Uani 1 1 d . . . . .
O8 O 0.1559(4) -0.2299(3) 0.8981(3) 0.0267(8) Uani 1 1 d . . . . .
C32 C 0.1478(5) 0.7738(4) 0.4219(4) 0.0179(10) Uani 1 1 d . . . . .
C48 C 0.3690(6) 0.3682(5) 0.7526(4) 0.0155(11) Uani 1 1 d . . . . .
C5 C 0.6714(5) 0.3594(4) 0.2789(3) 0.0167(9) Uani 1 1 d . . . . .
O3 O 0.4947(3) 0.0541(3) 0.4002(2) 0.0172(7) Uani 1 1 d . . . . .
C50 C 0.5969(5) 0.3920(4) 0.8512(4) 0.0196(10) Uani 1 1 d . . . . .
H50 H 0.676372 0.440958 0.839847 0.023 Uiso 1 1 calc R U . . .
C7 C 0.6201(5) 0.4691(4) 0.2731(4) 0.0188(10) Uani 1 1 d . . . . .
H7 H 0.545671 0.481759 0.298771 0.023 Uiso 1 1 calc R U . . .
O6 O 0.6721(3) 0.1651(2) 0.6293(2) 0.0165(6) Uani 1 1 d . . . . .
C51 C 0.6435(5) 0.2881(4) 0.9058(4) 0.0190(10) Uani 1 1 d . . . . .
C30 C 0.2799(5) 0.7999(4) 0.4143(4) 0.0196(10) Uani 1 1 d . . . . .
H30 H 0.305706 0.871012 0.389340 0.024 Uiso 1 1 calc R U . . .
C21 C 0.2262(5) -0.1878(4) 0.8339(4) 0.0202(10) Uani 1 1 d . . . . .
C29 C 0.2007(5) 0.5887(4) 0.4803(4) 0.0184(10) Uani 1 1 d . . . . .
H29 H 0.172128 0.514234 0.499511 0.022 Uiso 1 1 calc R U . . .
C4 C 0.6060(5) 0.2636(4) 0.3223(3) 0.0165(9) Uani 1 1 d . . . . .
C9 C 0.6754(6) 0.5585(4) 0.2309(4) 0.0212(10) Uani 1 1 d . . . . .
H9 H 0.638016 0.631586 0.225715 0.025 Uiso 1 1 calc R U . . .
C12 C 0.8391(5) 0.0508(4) 0.7058(4) 0.0242(11) Uani 1 1 d . . . . .
C42 C 0.1182(5) 0.1398(3) 0.3724(4) 0.0144(9) Uani 1 1 d . . . . .
C56 C 0.7241(8) 0.0967(7) 1.0051(6) 0.0287(17) Uani 1 1 d . . . . .
H56 H 0.752586 0.031308 1.039647 0.034 Uiso 1 1 calc R U . . .
F12A F 0.9320(3) 0.1567(2) 0.7674(2) 0.0273(6) Uani 1 1 d . . . . .
C3 C 0.6173(5) 0.1369(4) 0.2923(4) 0.0173(11) Uani 1 1 d . . . . .
H3 H 0.668167 0.114869 0.244401 0.021 Uiso 1 1 calc R U . . .
C10 C 0.7877(5) 0.5415(4) 0.1954(4) 0.0227(11) Uani 1 1 d . . . . .
N1 N 0.2345(4) 0.1415(3) 0.3589(3) 0.0142(8) Uani 1 1 d . . . . .
O4 O 0.5392(3) 0.2992(3) 0.3857(2) 0.0189(7) Uani 1 1 d . . . . .
C37 C 0.2146(5) 0.1413(5) 0.0577(4) 0.0283(12) Uani 1 1 d . . . . .
H37 H 0.213457 0.056358 0.027867 0.034 Uiso 1 1 calc R U . . .
F1B F 0.6305(3) -0.1038(2) 0.2066(3) 0.0387(8) Uani 1 1 d . . . . .
C2 C 0.5584(5) 0.0464(4) 0.3294(4) 0.0150(10) Uani 1 1 d . . . . .
C41 C 0.0494(5) 0.0126(4) 0.1993(4) 0.0250(11) Uani 1 1 d . . . . .
H41A H -0.006624 0.015114 0.120199 0.030 Uiso 1 1 calc R U . . .
H41B H 0.046386 -0.075317 0.203409 0.030 Uiso 1 1 calc R U . . .
O9 O 0.6657(3) 0.4084(3) 0.6209(3) 0.0203(7) Uani 1 1 d . . . . .
C15 C 0.4519(5) -0.0052(4) 0.6619(3) 0.0161(9) Uani 1 1 d . . . . .
C47 C 0.2282(5) 0.3208(4) 0.6645(3) 0.0150(9) Uani 1 1 d . . . . .
C19 C 0.3383(5) -0.2343(4) 0.8163(4) 0.0235(10) Uani 1 1 d . . . . .
H19 H 0.366620 -0.303189 0.844950 0.028 Uiso 1 1 calc R U . . .
C8 C 0.8439(5) 0.4361(4) 0.2037(4) 0.0216(10) Uani 1 1 d . . . . .
H8 H 0.922204 0.426013 0.182600 0.026 Uiso 1 1 calc R U . . .
C54 C 0.5887(5) 0.1137(5) 0.9823(4) 0.0300(12) Uani 1 1 d . . . . .
H54 H 0.524276 0.060345 0.999797 0.036 Uiso 1 1 calc R U . . .
C27 C 0.3345(5) 0.6157(4) 0.4786(3) 0.0143(9) Uani 1 1 d . . . . .
C53 C 0.7773(6) 0.2681(5) 0.9286(4) 0.0219(11) Uani 1 1 d . . . . .
H53 H 0.841676 0.319874 0.909843 0.026 Uiso 1 1 calc R U . . .
C43 C 0.1052(4) 0.2047(4) 0.4805(4) 0.0143(9) Uani 1 1 d . . . . .
C39 C 0.2140(6) 0.1804(5) 0.1694(4) 0.0193(11) Uani 1 1 d . . . . .
C34 C 0.2233(8) 0.3512(8) 0.0345(6) 0.039(2) Uani 1 1 d . . . . .
H34 H 0.227208 0.409207 -0.010745 0.046 Uiso 1 1 calc R U . . .
C6 C 0.7837(5) 0.3457(4) 0.2433(4) 0.0205(10) Uani 1 1 d . . . . .
H6 H 0.819685 0.271725 0.246516 0.025 Uiso 1 1 calc R U . . .
C36 C 0.2237(5) 0.3905(5) 0.1448(4) 0.0301(12) Uani 1 1 d . . . . .
H36 H 0.227354 0.475911 0.175070 0.036 Uiso 1 1 calc R U . . .
C52 C 0.5497(5) 0.2104(4) 0.9332(4) 0.0259(11) Uani 1 1 d . . . . .
H52 H 0.457643 0.224194 0.917832 0.031 Uiso 1 1 calc R U . . .
C31 C 0.1083(5) 0.6683(4) 0.4545(4) 0.0202(10) Uani 1 1 d . . . . .
H31 H 0.018941 0.650400 0.459358 0.024 Uiso 1 1 calc R U . . .
C14 C 0.5940(4) -0.0144(4) 0.6865(4) 0.0165(9) Uani 1 1 d . . . . .
H14 H 0.624968 -0.081953 0.716189 0.020 Uiso 1 1 calc R U . . .
F12B F 0.8659(3) -0.0323(3) 0.7703(3) 0.0411(8) Uani 1 1 d . . . . .
C38 C 0.2187(5) 0.3052(4) 0.2120(4) 0.0238(10) Uani 1 1 d . . . . .
H38 H 0.218604 0.333165 0.287203 0.029 Uiso 1 1 calc R U . . .
O10 O 0.3843(3) 0.4210(2) 0.5052(2) 0.0150(6) Uani 1 1 d . . . . .
C25 C 0.5781(5) 0.5871(4) 0.5704(4) 0.0224(10) Uani 1 1 d . . . . .
H25 H 0.607748 0.672025 0.573102 0.027 Uiso 1 1 calc R U . . .
C1 C 0.5611(5) -0.0905(4) 0.2795(4) 0.0249(11) Uani 1 1 d . . . . .
C28 C 0.3714(5) 0.7222(4) 0.4432(4) 0.0187(10) Uani 1 1 d . . . . .
H28 H 0.461048 0.740790 0.439212 0.022 Uiso 1 1 calc R U . . .
C35 C 0.2170(5) 0.2254(6) -0.0088(4) 0.0357(13) Uani 1 1 d . . . . .
H35 H 0.214422 0.197225 -0.084842 0.043 Uiso 1 1 calc R U . . .
O1 O -0.0011(3) 0.0807(3) 0.2834(3) 0.0220(7) Uani 1 1 d . . . . .
C24 C 0.6777(5) 0.5213(4) 0.6189(4) 0.0222(10) Uani 1 1 d . . . . .
C33 C -0.0582(5) 0.8499(4) 0.4191(4) 0.0238(11) Uani 1 1 d . . . . .
H33A H -0.122401 0.774346 0.366039 0.036 Uiso 1 1 calc R U . . .
H33B H -0.099958 0.922549 0.406707 0.036 Uiso 1 1 calc R U . . .
H33C H -0.039946 0.843922 0.498364 0.036 Uiso 1 1 calc R U . . .
C17 C 0.4072(5) -0.1783(4) 0.7564(4) 0.0229(10) Uani 1 1 d . . . . .
H17 H 0.483893 -0.209371 0.744994 0.027 Uiso 1 1 calc R U . . .
C11 C 0.9489(6) 0.6251(5) 0.1160(5) 0.0400(15) Uani 1 1 d . . . . .
H11A H 1.030359 0.624533 0.182364 0.060 Uiso 1 1 calc R U . . .
H11B H 0.969074 0.695964 0.084759 0.060 Uiso 1 1 calc R U . . .
H11C H 0.926981 0.547485 0.056941 0.060 Uiso 1 1 calc R U . . .
C20 C 0.1800(5) -0.0918(4) 0.7858(4) 0.0218(11) Uani 1 1 d . . . . .
H20 H 0.100839 -0.063064 0.794135 0.026 Uiso 1 1 calc R U . . .
C22 C 0.2007(6) -0.3271(4) 0.9493(4) 0.0295(12) Uani 1 1 d . . . . .
H22A H 0.193591 -0.399771 0.889376 0.044 Uiso 1 1 calc R U . . .
H22B H 0.141934 -0.349640 0.991715 0.044 Uiso 1 1 calc R U . . .
H22C H 0.297648 -0.298905 1.002215 0.044 Uiso 1 1 calc R U . . .
C49 C 0.5304(5) 0.4808(4) 0.9186(4) 0.0284(12) Uani 1 1 d . . . . .
H49A H 0.552575 0.470594 0.997840 0.034 Uiso 1 1 calc R U . . .
H49B H 0.564415 0.568798 0.921979 0.034 Uiso 1 1 calc R U . . .
C26 C 0.4342(5) 0.5333(4) 0.5169(3) 0.0155(9) Uani 1 1 d . . . . .
C13 C 0.6881(5) 0.0700(4) 0.6691(3) 0.0156(9) Uani 1 1 d . . . . .
C46 C 0.1074(5) 0.3425(4) 0.6819(4) 0.0203(10) Uani 1 1 d . . . . .
H46 H 0.111134 0.392719 0.752332 0.024 Uiso 1 1 calc R U . . .
C16 C 0.3678(4) -0.0783(4) 0.7126(4) 0.0156(9) Uani 1 1 d . . . . .
C18 C 0.2510(5) -0.0386(4) 0.7256(4) 0.0184(10) Uani 1 1 d . . . . .
H18 H 0.218978 0.026566 0.692295 0.022 Uiso 1 1 calc R U . . .
C44 C -0.0208(6) 0.2196(5) 0.4915(5) 0.0219(14) Uani 1 1 d . . . . .
H44 H -0.106109 0.182608 0.429588 0.026 Uiso 1 1 calc R U . . .
C55 C 0.8181(5) 0.1715(5) 0.9795(4) 0.0280(12) Uani 1 1 d . . . . .
H55 H 0.910416 0.157890 0.996023 0.034 Uiso 1 1 calc R U . . .
C23 C 0.8292(8) 0.5962(6) 0.6845(7) 0.046(2) Uani 1 1 d D . . . .

loop_
_atom_site_aniso_label
_atom_site_aniso_U_11
_atom_site_aniso_U_22
_atom_site_aniso_U_33
_atom_site_aniso_U_23
_atom_site_aniso_U_13
_atom_site_aniso_U_12
F23A 0.0247(16) 0.0438(15) 0.102(3) 0.023(2) -0.009(2) -0.0023(12)
F23B 0.0247(16) 0.0438(15) 0.102(3) 0.023(2) -0.009(2) -0.0023(12)
F23C 0.0247(16) 0.0438(15) 0.102(3) 0.023(2) -0.009(2) -0.0023(12)
F23D 0.0247(16) 0.0438(15) 0.102(3) 0.023(2) -0.009(2) -0.0023(12)
F23E 0.0247(16) 0.0438(15) 0.102(3) 0.023(2) -0.009(2) -0.0023(12)
F23F 0.0247(16) 0.0438(15) 0.102(3) 0.023(2) -0.009(2) -0.0023(12)
Eu1 0.01036(10) 0.01289(8) 0.01160(8) 0.00476(6) 0.00360(7) 0.00252(6)
O11 0.029(3) 0.0209(19) 0.033(2) 0.0134(16) 0.0104(19) 0.0116(18)
F12C 0.0281(18) 0.0446(17) 0.0448(17) 0.0056(15) 0.0234(15) 0.0147(14)
F1A 0.0342(19) 0.0256(14) 0.0439(18) -0.0123(14) 0.0123(16) -0.0061(13)
O2 0.0227(19) 0.0283(16) 0.0147(14) 0.0012(14) 0.0051(14) 0.0108(14)
C45 0.014(3) 0.027(3) 0.030(3) 0.016(3) 0.012(3) 0.005(2)
N3 0.013(2) 0.0176(17) 0.0120(16) 0.0037(14) 0.0009(15) 0.0040(15)
O5 0.045(3) 0.0276(18) 0.036(2) 0.0093(17) 0.0292(19) -0.0017(17)
N2 0.0110(19) 0.0156(16) 0.0153(16) 0.0074(14) 0.0039(15) 0.0030(14)
O7 0.0105(16) 0.0178(14) 0.0199(15) 0.0077(13) 0.0049(13) 0.0034(12)
C40 0.020(3) 0.021(2) 0.0115(19) 0.0005(18) -0.0002(19) 0.0077(19)
F1C 0.0381(19) 0.0242(14) 0.0457(17) 0.0158(13) 0.0232(15) 0.0161(13)
O8 0.027(2) 0.0287(18) 0.0358(19) 0.0185(16) 0.0193(17) 0.0076(15)
C32 0.021(3) 0.014(2) 0.024(2) 0.0103(19) 0.009(2) 0.011(2)
C48 0.023(3) 0.012(3) 0.017(2) 0.009(2) 0.009(2) 0.007(2)
C5 0.017(2) 0.017(2) 0.0142(19) 0.0021(17) 0.0053(18) -0.0011(18)
O3 0.0168(17) 0.0185(14) 0.0179(14) 0.0062(13) 0.0073(13) 0.0039(13)
C50 0.016(3) 0.021(2) 0.015(2) -0.0007(18) 0.0001(19) 0.0025(19)
C7 0.020(3) 0.021(2) 0.016(2) 0.0043(19) 0.009(2) 0.002(2)
O6 0.0122(17) 0.0159(14) 0.0194(14) 0.0062(13) 0.0025(13) 0.0024(12)
C51 0.016(3) 0.025(2) 0.011(2) 0.0018(18) 0.001(2) 0.006(2)
C30 0.024(3) 0.0125(19) 0.023(2) 0.0062(18) 0.010(2) 0.0003(19)
C21 0.017(3) 0.023(2) 0.023(2) 0.0099(19) 0.008(2) -0.0002(19)
C29 0.022(3) 0.0138(19) 0.022(2) 0.0081(18) 0.009(2) 0.0020(18)
C4 0.015(2) 0.022(2) 0.0117(18) 0.0049(17) 0.0026(18) 0.0057(18)
C9 0.029(3) 0.016(2) 0.020(2) 0.0019(19) 0.011(2) 0.003(2)
C12 0.022(3) 0.024(2) 0.034(3) 0.017(2) 0.012(2) 0.009(2)
C42 0.012(2) 0.0111(18) 0.0165(19) 0.0069(17) -0.0015(18) 0.0027(17)
C56 0.027(4) 0.036(3) 0.026(3) 0.013(3) 0.007(3) 0.015(3)
F12A 0.0117(14) 0.0387(15) 0.0293(14) 0.0116(13) 0.0042(12) 0.0012(12)
C3 0.018(3) 0.019(2) 0.015(2) 0.0006(19) 0.009(2) -0.001(2)
C10 0.029(3) 0.021(2) 0.016(2) 0.0000(18) 0.012(2) -0.006(2)
N1 0.017(2) 0.0158(16) 0.0079(15) 0.0045(14) 0.0005(15) 0.0051(15)
O4 0.0217(18) 0.0205(15) 0.0189(15) 0.0065(13) 0.0118(14) 0.0054(13)
C37 0.018(3) 0.044(3) 0.020(2) 0.004(2) 0.005(2) 0.009(2)
F1B 0.061(2) 0.0258(14) 0.0479(18) 0.0067(14) 0.0429(18) 0.0163(14)
C2 0.014(2) 0.015(2) 0.012(2) -0.0002(19) 0.0018(19) 0.004(2)
C41 0.027(3) 0.022(2) 0.017(2) 0.0015(19) -0.003(2) 0.004(2)
O9 0.0142(17) 0.0189(14) 0.0245(15) 0.0078(13) 0.0024(14) 0.0006(13)
C15 0.019(3) 0.0129(18) 0.0146(19) 0.0026(17) 0.0055(19) 0.0020(17)
C47 0.017(2) 0.0152(19) 0.017(2) 0.0091(17) 0.0072(19) 0.0073(18)
C19 0.021(3) 0.024(2) 0.032(2) 0.013(2) 0.012(2) 0.010(2)
C8 0.020(3) 0.026(2) 0.016(2) -0.0001(19) 0.008(2) -0.003(2)
C54 0.025(3) 0.045(3) 0.019(2) 0.011(2) 0.006(2) 0.003(2)
C27 0.016(2) 0.0127(18) 0.0136(19) 0.0015(16) 0.0064(18) 0.0008(17)
C53 0.015(3) 0.031(3) 0.016(2) 0.004(2) 0.003(2) 0.001(2)
C43 0.013(2) 0.0127(18) 0.0169(19) 0.0084(17) 0.0026(18) 0.0017(17)
C39 0.010(3) 0.031(3) 0.012(2) 0.002(2) -0.001(2) 0.006(2)
C34 0.025(4) 0.068(5) 0.025(3) 0.031(4) 0.005(3) -0.002(4)
C6 0.021(3) 0.022(2) 0.0142(19) 0.0008(18) 0.0046(19) 0.0022(19)
C36 0.031(3) 0.034(3) 0.028(3) 0.016(2) 0.009(2) 0.006(2)
C52 0.016(3) 0.040(3) 0.022(2) 0.009(2) 0.005(2) 0.009(2)
C31 0.015(2) 0.019(2) 0.025(2) 0.0043(19) 0.006(2) 0.0006(18)
C14 0.015(2) 0.0148(19) 0.022(2) 0.0075(18) 0.0066(19) 0.0058(17)
F12B 0.0238(18) 0.0462(17) 0.069(2) 0.0413(17) 0.0180(17) 0.0183(14)
C38 0.018(3) 0.035(3) 0.017(2) 0.009(2) 0.004(2) 0.007(2)
O10 0.0146(17) 0.0148(13) 0.0155(13) 0.0065(12) 0.0047(13) 0.0005(12)
C25 0.017(3) 0.018(2) 0.033(2) 0.008(2) 0.009(2) 0.0030(19)
C1 0.023(3) 0.023(2) 0.031(2) 0.004(2) 0.015(2) 0.004(2)
C28 0.012(2) 0.021(2) 0.025(2) 0.0054(19) 0.009(2) 0.0000(18)
C35 0.025(3) 0.064(4) 0.020(2) 0.013(3) 0.010(2) 0.005(3)
O1 0.0165(18) 0.0212(15) 0.0207(15) 0.0047(13) -0.0018(14) 0.0014(13)
C24 0.015(3) 0.019(2) 0.029(2) 0.003(2) 0.006(2) -0.0006(19)
C33 0.019(3) 0.020(2) 0.031(2) 0.003(2) 0.007(2) 0.008(2)
C17 0.025(3) 0.023(2) 0.029(2) 0.011(2) 0.015(2) 0.010(2)
C11 0.056(4) 0.030(3) 0.040(3) 0.003(2) 0.035(3) -0.008(3)
C20 0.014(3) 0.022(2) 0.033(3) 0.010(2) 0.010(2) 0.008(2)
C22 0.036(3) 0.031(2) 0.036(3) 0.022(2) 0.022(2) 0.010(2)
C49 0.023(3) 0.036(3) 0.018(2) -0.003(2) 0.001(2) 0.010(2)
C26 0.016(2) 0.018(2) 0.0126(18) 0.0033(17) 0.0066(18) 0.0028(18)
C13 0.013(2) 0.017(2) 0.0149(19) 0.0006(17) 0.0040(18) 0.0040(17)
C46 0.020(3) 0.022(2) 0.025(2) 0.0088(19) 0.012(2) 0.0086(19)
C16 0.014(2) 0.0164(19) 0.0156(19) 0.0053(17) 0.0042(18) 0.0002(17)
C18 0.015(3) 0.019(2) 0.021(2) 0.010(2) 0.004(2) 0.003(2)
C44 0.007(3) 0.026(3) 0.028(3) 0.011(3) 0.001(2) -0.001(2)
C55 0.024(3) 0.040(3) 0.022(2) 0.006(2) 0.007(2) 0.016(2)
C23 0.035(4) 0.034(3) 0.062(5) 0.017(4) 0.004(4) 0.009(3)

loop_
_atom_type_symbol
_atom_type_description
_atom_type_scat_dispersion_real
_atom_type_scat_dispersion_imag
_atom_type_scat_source
C C 0.0033 0.0016 'International Tables Vol C Tables 4.2.6.8 and 6.1.1.4'
H H 0.0000 0.0000 'International Tables Vol C Tables 4.2.6.8 and 6.1.1.4'
Eu Eu -0.1578 3.6682 'International Tables Vol C Tables 4.2.6.8 and 6.1.1.4'
F F 0.0171 0.0103 'International Tables Vol C Tables 4.2.6.8 and 6.1.1.4'
N N 0.0061 0.0033 'International Tables Vol C Tables 4.2.6.8 and 6.1.1.4'
O O 0.0106 0.0060 'International Tables Vol C Tables 4.2.6.8 and 6.1.1.4'

loop_
_geom_angle_atom_site_label_1
_geom_angle_atom_site_label_2
_geom_angle_atom_site_label_3
_geom_angle
_geom_angle_site_symmetry_1
_geom_angle_site_symmetry_3
_geom_angle_publ_flag
O6 Eu1 O4 99.51(11) . . ?
O6 Eu1 O7 73.39(11) . . ?
O4 Eu1 O7 148.75(9) . . ?
O6 Eu1 O10 141.71(9) . . ?
O4 Eu1 O10 73.06(10) . . ?
O7 Eu1 O10 130.99(10) . . ?
O6 Eu1 O9 69.97(11) . . ?
O4 Eu1 O9 70.92(11) . . ?
O7 Eu1 O9 130.25(11) . . ?
O10 Eu1 O9 72.17(11) . . ?
O6 Eu1 O3 71.53(10) . . ?
O4 Eu1 O3 69.67(11) . . ?
O7 Eu1 O3 79.32(11) . . ?
O10 Eu1 O3 134.00(10) . . ?
O9 Eu1 O3 117.87(10) . . ?
O6 Eu1 N1 137.84(10) . . ?
O4 Eu1 N1 82.57(12) . . ?
O7 Eu1 N1 83.32(11) . . ?
O10 Eu1 N1 79.52(10) . . ?
O9 Eu1 N1 145.61(11) . . ?
O3 Eu1 N1 69.91(10) . . ?
O6 Eu1 N3 85.06(11) . . ?
O4 Eu1 N3 136.69(11) . . ?
O7 Eu1 N3 73.97(11) . . ?
O10 Eu1 N3 77.10(10) . . ?
O9 Eu1 N3 70.47(11) . . ?
O3 Eu1 N3 148.58(10) . . ?
N1 Eu1 N3 121.91(11) . . ?
O6 Eu1 N2 133.56(11) . . ?
O4 Eu1 N2 126.86(11) . . ?
O7 Eu1 N2 67.83(10) . . ?
O10 Eu1 N2 63.63(10) . . ?
O9 Eu1 N2 119.07(10) . . ?
O3 Eu1 N2 122.90(10) . . ?
N1 Eu1 N2 61.23(11) . . ?
N3 Eu1 N2 60.71(10) . . ?
C32 O11 C33 117.5(4) . . ?
C48 O2 C49 105.1(3) . . ?
C44 C45 C46 119.1(4) . . ?
C44 C45 H45 120.4 . . ?
C46 C45 H45 120.4 . . ?
C48 N3 C50 106.7(4) . . ?
C48 N3 Eu1 120.0(3) . . ?
C50 N3 Eu1 132.7(3) . . ?
C10 O5 C11 116.6(4) . . ?
C47 N2 C43 117.2(4) . . ?
C47 N2 Eu1 121.5(3) . . ?
C43 N2 Eu1 121.0(3) . . ?
C15 O7 Eu1 136.3(3) . . ?
N1 C40 C39 110.9(3) . . ?
N1 C40 C41 102.3(3) . . ?
C39 C40 C41 113.2(4) . . ?
N1 C40 H40 110.0 . . ?
C39 C40 H40 110.0 . . ?
C41 C40 H40 110.0 . . ?
C21 O8 C22 117.2(4) . . ?
O11 C32 C31 124.9(5) . . ?
O11 C32 C30 114.8(4) . . ?
C31 C32 C30 120.3(4) . . ?
N3 C48 O2 119.2(4) . . ?
N3 C48 C47 123.1(4) . . ?
O2 C48 C47 117.8(4) . . ?
C6 C5 C7 117.8(4) . . ?
C6 C5 C4 122.9(4) . . ?
C7 C5 C4 119.3(4) . . ?
C2 O3 Eu1 131.5(3) . . ?
N3 C50 C51 110.0(3) . . ?
N3 C50 C49 102.0(3) . . ?
C51 C50 C49 114.2(4) . . ?
N3 C50 H50 110.1 . . ?
C51 C50 H50 110.1 . . ?
C49 C50 H50 110.1 . . ?
C9 C7 C5 121.1(4) . . ?
C9 C7 H7 119.5 . . ?
C5 C7 H7 119.5 . . ?
C13 O6 Eu1 131.8(3) . . ?
C53 C51 C52 119.3(5) . . ?
C53 C51 C50 121.0(5) . . ?
C52 C51 C50 119.7(5) . . ?
C28 C30 C32 119.7(4) . . ?
C28 C30 H30 120.1 . . ?
C32 C30 H30 120.1 . . ?
O8 C21 C20 115.6(4) . . ?
O8 C21 C19 124.3(4) . . ?
C20 C21 C19 120.1(5) . . ?
C31 C29 C27 121.5(4) . . ?
C31 C29 H29 119.3 . . ?
C27 C29 H29 119.3 . . ?
O4 C4 C3 121.8(4) . . ?
O4 C4 C5 117.4(4) . . ?
C3 C4 C5 120.8(4) . . ?
C7 C9 C10 119.7(5) . . ?
C7 C9 H9 120.2 . . ?
C10 C9 H9 120.2 . . ?
F12B C12 F12A 105.8(4) . . ?
F12B C12 F12C 107.4(3) . . ?
F12A C12 F12C 105.8(4) . . ?
F12B C12 C13 114.3(4) . . ?
F12A C12 C13 112.6(3) . . ?
F12C C12 C13 110.3(4) . . ?
N1 C42 O1 119.4(4) . . ?
N1 C42 C43 123.1(4) . . ?
O1 C42 C43 117.4(4) . . ?
C55 C56 C54 121.9(7) . . ?
C55 C56 H56 119.0 . . ?
C54 C56 H56 119.0 . . ?
C2 C3 C4 122.8(4) . . ?
C2 C3 H3 118.6 . . ?
C4 C3 H3 118.6 . . ?
O5 C10 C8 125.1(4) . . ?
O5 C10 C9 114.2(4) . . ?
C8 C10 C9 120.7(4) . . ?
C42 N1 C40 105.6(4) . . ?
C42 N1 Eu1 121.3(3) . . ?
C40 N1 Eu1 133.1(3) . . ?
C4 O4 Eu1 138.3(3) . . ?
C35 C37 C39 120.6(5) . . ?
C35 C37 H37 119.7 . . ?
C39 C37 H37 119.7 . . ?
O3 C2 C3 130.1(4) . . ?
O3 C2 C1 111.5(4) . . ?
C3 C2 C1 118.4(4) . . ?
O1 C41 C40 103.5(3) . . ?
O1 C41 H41A 111.1 . . ?
C40 C41 H41A 111.1 . . ?
O1 C41 H41B 111.1 . . ?
C40 C41 H41B 111.1 . . ?
H41A C41 H41B 109.0 . . ?
C24 O9 Eu1 131.9(3) . . ?
O7 C15 C14 123.3(4) . . ?
O7 C15 C16 117.7(4) . . ?
C14 C15 C16 118.9(4) . . ?
N2 C47 C46 123.3(4) . . ?
N2 C47 C48 112.9(4) . . ?
C46 C47 C48 123.8(4) . . ?
C17 C19 C21 119.0(4) . . ?
C17 C19 H19 120.5 . . ?
C21 C19 H19 120.5 . . ?
C6 C8 C10 118.5(4) . . ?
C6 C8 H8 120.7 . . ?
C10 C8 H8 120.7 . . ?
C52 C54 C56 118.1(6) . . ?
C52 C54 H54 120.9 . . ?
C56 C54 H54 120.9 . . ?
C29 C27 C28 118.2(4) . . ?
C29 C27 C26 119.5(4) . . ?
C28 C27 C26 122.3(4) . . ?
C51 C53 C55 120.0(5) . . ?
C51 C53 H53 120.0 . . ?
C55 C53 H53 120.0 . . ?
N2 C43 C44 123.1(4) . . ?
N2 C43 C42 112.9(4) . . ?
C44 C43 C42 123.9(4) . . ?
C38 C39 C37 118.7(5) . . ?
C38 C39 C40 122.7(4) . . ?
C37 C39 C40 118.5(4) . . ?
C36 C34 C35 119.0(7) . . ?
C36 C34 H34 120.5 . . ?
C35 C34 H34 120.5 . . ?
C8 C6 C5 122.2(4) . . ?
C8 C6 H6 118.9 . . ?
C5 C6 H6 118.9 . . ?
C34 C36 C38 120.6(6) . . ?
C34 C36 H36 119.7 . . ?
C38 C36 H36 119.7 . . ?
C54 C52 C51 121.2(5) . . ?
C54 C52 H52 119.4 . . ?
C51 C52 H52 119.4 . . ?
C32 C31 C29 119.2(4) . . ?
C32 C31 H31 120.4 . . ?
C29 C31 H31 120.4 . . ?
C13 C14 C15 123.0(4) . . ?
C13 C14 H14 118.5 . . ?
C15 C14 H14 118.5 . . ?
C39 C38 C36 120.4(4) . . ?
C39 C38 H38 119.8 . . ?
C36 C38 H38 119.8 . . ?
C26 O10 Eu1 137.5(3) . . ?
C24 C25 C26 122.9(4) . . ?
C24 C25 H25 118.5 . . ?
C26 C25 H25 118.5 . . ?
F1C C1 F1B 106.1(4) . . ?
F1C C1 F1A 106.4(4) . . ?
F1B C1 F1A 106.9(4) . . ?
F1C C1 C2 111.9(4) . . ?
F1B C1 C2 114.0(4) . . ?
F1A C1 C2 111.1(4) . . ?
C30 C28 C27 121.0(4) . . ?
C30 C28 H28 119.5 . . ?
C27 C28 H28 119.5 . . ?
C37 C35 C34 120.7(5) . . ?
C37 C35 H35 119.7 . . ?
C34 C35 H35 119.7 . . ?
C42 O1 C41 103.1(3) . . ?
O9 C24 C25 130.4(4) . . ?
O9 C24 C23 112.7(4) . . ?
C25 C24 C23 116.9(4) . . ?
O11 C33 H33A 109.5 . . ?
O11 C33 H33B 109.5 . . ?
H33A C33 H33B 109.5 . . ?
O11 C33 H33C 109.5 . . ?
H33A C33 H33C 109.5 . . ?
H33B C33 H33C 109.5 . . ?
C19 C17 C16 122.0(4) . . ?
C19 C17 H17 119.0 . . ?
C16 C17 H17 119.0 . . ?
O5 C11 H11A 109.5 . . ?
O5 C11 H11B 109.5 . . ?
H11A C11 H11B 109.5 . . ?
O5 C11 H11C 109.5 . . ?
H11A C11 H11C 109.5 . . ?
H11B C11 H11C 109.5 . . ?
C18 C20 C21 119.2(5) . . ?
C18 C20 H20 120.4 . . ?
C21 C20 H20 120.4 . . ?
O8 C22 H22A 109.5 . . ?
O8 C22 H22B 109.5 . . ?
H22A C22 H22B 109.5 . . ?
O8 C22 H22C 109.5 . . ?
H22A C22 H22C 109.5 . . ?
H22B C22 H22C 109.5 . . ?
O2 C49 C50 104.6(3) . . ?
O2 C49 H49A 110.8 . . ?
C50 C49 H49A 110.8 . . ?
O2 C49 H49B 110.8 . . ?
C50 C49 H49B 110.8 . . ?
H49A C49 H49B 108.9 . . ?
O10 C26 C25 123.8(4) . . ?
O10 C26 C27 117.6(4) . . ?
C25 C26 C27 118.5(4) . . ?
O6 C13 C14 130.4(4) . . ?
O6 C13 C12 113.0(4) . . ?
C14 C13 C12 116.6(4) . . ?
C47 C46 C45 118.1(4) . . ?
C47 C46 H46 120.9 . . ?
C45 C46 H46 120.9 . . ?
C17 C16 C18 117.9(4) . . ?
C17 C16 C15 122.9(4) . . ?
C18 C16 C15 119.0(4) . . ?
C20 C18 C16 121.7(4) . . ?
C20 C18 H18 119.2 . . ?
C16 C18 H18 119.2 . . ?
C45 C44 C43 119.0(5) . . ?
C45 C44 H44 120.5 . . ?
C43 C44 H44 120.5 . . ?
C56 C55 C53 119.5(5) . . ?
C56 C55 H55 120.2 . . ?
C53 C55 H55 120.2 . . ?
F23B C23 F23C 113.8(7) . . ?
F23D C23 F23E 109.2(10) . . ?
F23B C23 F23A 106.0(8) . . ?
F23C C23 F23A 99.9(7) . . ?
F23D C23 F23F 100.4(9) . . ?
F23E C23 F23F 107.1(9) . . ?
F23D C23 C24 120.1(7) . . ?
F23B C23 C24 117.1(7) . . ?
F23C C23 C24 112.9(6) . . ?
F23E C23 C24 113.1(9) . . ?
F23A C23 C24 105.0(6) . . ?
F23F C23 C24 105.3(6) . . ?

loop_
_geom_bond_atom_site_label_1
_geom_bond_atom_site_label_2
_geom_bond_distance
_geom_bond_site_symmetry_2
_geom_bond_publ_flag
F23A C23 1.403(10) . ?
F23B C23 1.294(11) . ?
F23C C23 1.327(9) . ?
F23D C23 1.247(11) . ?
F23E C23 1.338(14) . ?
F23F C23 1.422(12) . ?
Eu1 O6 2.368(3) . ?
Eu1 O4 2.392(3) . ?
Eu1 O7 2.393(3) . ?
Eu1 O10 2.401(3) . ?
Eu1 O9 2.422(3) . ?
Eu1 O3 2.456(3) . ?
Eu1 N1 2.614(4) . ?
Eu1 N3 2.644(4) . ?
Eu1 N2 2.711(4) . ?
O11 C32 1.380(6) . ?
O11 C33 1.419(6) . ?
F12C C12 1.351(5) . ?
F1A C1 1.350(5) . ?
O2 C48 1.350(5) . ?
O2 C49 1.462(6) . ?
C45 C44 1.367(7) . ?
C45 C46 1.399(7) . ?
C45 H45 0.9500 . ?
N3 C48 1.286(6) . ?
N3 C50 1.499(5) . ?
O5 C10 1.381(6) . ?
O5 C11 1.447(6) . ?
N2 C47 1.343(5) . ?
N2 C43 1.344(5) . ?
O7 C15 1.269(5) . ?
C40 N1 1.486(5) . ?
C40 C39 1.521(7) . ?
C40 C41 1.531(6) . ?
C40 H40 1.0000 . ?
F1C C1 1.342(6) . ?
O8 C21 1.371(6) . ?
O8 C22 1.417(6) . ?
C32 C31 1.381(7) . ?
C32 C30 1.406(7) . ?
C48 C47 1.476(7) . ?
C5 C6 1.399(6) . ?
C5 C7 1.400(6) . ?
C5 C4 1.484(6) . ?
O3 C2 1.280(6) . ?
C50 C51 1.511(6) . ?
C50 C49 1.561(6) . ?
C50 H50 1.0000 . ?
C7 C9 1.372(7) . ?
C7 H7 0.9500 . ?
O6 C13 1.266(5) . ?
C51 C53 1.379(7) . ?
C51 C52 1.398(7) . ?
C30 C28 1.373(6) . ?
C30 H30 0.9500 . ?
C21 C20 1.390(7) . ?
C21 C19 1.399(6) . ?
C29 C31 1.391(6) . ?
C29 C27 1.394(6) . ?
C29 H29 0.9500 . ?
C4 O4 1.269(5) . ?
C4 C3 1.424(6) . ?
C9 C10 1.405(7) . ?
C9 H9 0.9500 . ?
C12 F12B 1.345(6) . ?
C12 F12A 1.347(5) . ?
C12 C13 1.538(6) . ?
C42 N1 1.274(6) . ?
C42 O1 1.357(5) . ?
C42 C43 1.486(6) . ?
C56 C55 1.368(9) . ?
C56 C54 1.385(9) . ?
C56 H56 0.9500 . ?
C3 C2 1.355(7) . ?
C3 H3 0.9500 . ?
C10 C8 1.384(7) . ?
C37 C35 1.381(7) . ?
C37 C39 1.409(6) . ?
C37 H37 0.9500 . ?
F1B C1 1.349(5) . ?
C2 C1 1.547(6) . ?
C41 O1 1.471(5) . ?
C41 H41A 0.9900 . ?
C41 H41B 0.9900 . ?
O9 C24 1.257(5) . ?
C15 C14 1.427(6) . ?
C15 C16 1.498(6) . ?
C47 C46 1.387(6) . ?
C19 C17 1.384(7) . ?
C19 H19 0.9500 . ?
C8 C6 1.382(6) . ?
C8 H8 0.9500 . ?
C54 C52 1.384(7) . ?
C54 H54 0.9500 . ?
C27 C28 1.403(6) . ?
C27 C26 1.493(6) . ?
C53 C55 1.398(7) . ?
C53 H53 0.9500 . ?
C43 C44 1.388(7) . ?
C39 C38 1.384(7) . ?
C34 C36 1.388(8) . ?
C34 C35 1.393(10) . ?
C34 H34 0.9500 . ?
C6 H6 0.9500 . ?
C36 C38 1.401(7) . ?
C36 H36 0.9500 . ?
C52 H52 0.9500 . ?
C31 H31 0.9500 . ?
C14 C13 1.374(6) . ?
C14 H14 0.9500 . ?
C38 H38 0.9500 . ?
O10 C26 1.258(5) . ?
C25 C24 1.389(6) . ?
C25 C26 1.418(6) . ?
C25 H25 0.9500 . ?
C28 H28 0.9500 . ?
C35 H35 0.9500 . ?
C24 C23 1.555(9) . ?
C33 H33A 0.9800 . ?
C33 H33B 0.9800 . ?
C33 H33C 0.9800 . ?
C17 C16 1.386(6) . ?
C17 H17 0.9500 . ?
C11 H11A 0.9800 . ?
C11 H11B 0.9800 . ?
C11 H11C 0.9800 . ?
C20 C18 1.387(7) . ?
C20 H20 0.9500 . ?
C22 H22A 0.9800 . ?
C22 H22B 0.9800 . ?
C22 H22C 0.9800 . ?
C49 H49A 0.9900 . ?
C49 H49B 0.9900 . ?
C46 H46 0.9500 . ?
C16 C18 1.392(6) . ?
C18 H18 0.9500 . ?
C44 H44 0.9500 . ?
C55 H55 0.9500 . ?
